data_4328323
loop_
_publ_author_name
'Alex McSkimming'
'Graham E. Ball'
'Mohan M. Bhadbhade'
'Stephen B. Colbran'

_publ_section_title
;
 Rhodium Complexes of a Chelating Ligand with Imidazol-2-ylidene and
 Pyridin-2-ylidene Donors: The Effect of C-Metalation of Nicotinamide
 Groups on Uptake of Hydride Ion
;
_journal_name_full 'Inorganic Chemistry'
_journal_page_first 2191
_journal_page_last 2203
_journal_paper_doi 10.1021/ic202164v
_journal_volume 51
_journal_year 2012
_chemical_formula_sum 'C20 H29 Cl2 I2 N4 O3 Rh'
_chemical_formula_weight 801.08
_chemical_name_systematic
; 
 ? 
;
_space_group_IT_number 14
_symmetry_cell_setting monoclinic
_symmetry_space_group_name_Hall '-P 2ybc'
_symmetry_space_group_name_H-M 'P 1 21/c 1'
_atom_sites_solution_hydrogens geom
_atom_sites_solution_primary direct
_atom_sites_solution_secondary difmap
_audit_creation_method SHELXL-97
_cell_angle_alpha 90.00
_cell_angle_beta 97.427(3)
_cell_angle_gamma 90.00
_cell_formula_units_Z 4
_cell_length_a 15.7153(11)
_cell_length_b 13.9863(9)
_cell_length_c 12.4599(7)
_cell_measurement_reflns_used 2778
_cell_measurement_temperature 150(2)
_cell_measurement_theta_max 27.917
_cell_measurement_theta_min 2.612
_cell_volume 2715.7(3)
_computing_cell_refinement
;
        APEX2(Bruker, 2007, Bruker AXS Inc.,Madison, USA)
;
_computing_data_collection
;
        APEX2(Bruker, 2007, Bruker AXS Inc., Madison, USA)
;
_computing_data_reduction
;
        APEX2(Bruker, 2007, Bruker AXS Inc., Madison, USA)
;
_computing_molecular_graphics 'SHELXTL-Plus. Sheldrick, G. M. (2008)'
_computing_structure_refinement 'SHELXL-97. Sheldrick, G. M. (2008)'
_computing_structure_solution 'SHELXS-97. Sheldrick, G. M. (2008)'
_diffrn_ambient_temperature 150(2)
_diffrn_measured_fraction_theta_full 0.982
_diffrn_measured_fraction_theta_max 0.982
_diffrn_measurement_device_type 'Bruker kappa APEXII CCD Area Detector'
_diffrn_measurement_method '\f scans, and \w scans with \k offsets'
_diffrn_radiation_monochromator graphite
_diffrn_radiation_source 'fine-focus sealed tube'
_diffrn_radiation_type MoK\a
_diffrn_radiation_wavelength 0.71073
_diffrn_reflns_av_R_equivalents 0.0597
_diffrn_reflns_av_sigmaI/netI 0.0630
_diffrn_reflns_limit_h_max 18
_diffrn_reflns_limit_h_min -15
_diffrn_reflns_limit_k_max 11
_diffrn_reflns_limit_k_min -16
_diffrn_reflns_limit_l_max 12
_diffrn_reflns_limit_l_min -14
_diffrn_reflns_number 15734
_diffrn_reflns_theta_full 25.00
_diffrn_reflns_theta_max 25.00
_diffrn_reflns_theta_min 3.19
_exptl_absorpt_coefficient_mu 3.127
_exptl_absorpt_correction_T_max 0.8593
_exptl_absorpt_correction_T_min 0.3279
_exptl_absorpt_correction_type multi-scan
_exptl_absorpt_process_details '(SADABS; Sheldrick, 2003)'
_exptl_crystal_colour Orange
_exptl_crystal_density_diffrn 1.959
_exptl_crystal_description Plates
_exptl_crystal_F_000 1544
_exptl_crystal_size_max 0.46
_exptl_crystal_size_mid 0.19
_exptl_crystal_size_min 0.05
_refine_diff_density_max 0.848
_refine_diff_density_min -0.735
_refine_diff_density_rms 0.149
_refine_ls_extinction_method none
_refine_ls_goodness_of_fit_ref 0.784
_refine_ls_hydrogen_treatment riding
_refine_ls_matrix_type full
_refine_ls_number_parameters 296
_refine_ls_number_reflns 4697
_refine_ls_number_restraints 0
_refine_ls_restrained_S_all 0.784
_refine_ls_R_factor_all 0.0614
_refine_ls_R_factor_gt 0.0348
_refine_ls_shift/su_max 0.000
_refine_ls_shift/su_mean 0.000
_refine_ls_structure_factor_coef Fsqd
_refine_ls_weighting_details 'calc w=1/[\s^2^(Fo^2^)+(0.1000P)^2^+0.3333P] where P=(Fo^2^+2Fc^2^)/3'
_refine_ls_weighting_scheme calc
_refine_ls_wR_factor_gt 0.0950
_refine_ls_wR_factor_ref 0.1216
_reflns_number_gt 3379
_reflns_number_total 4697
_reflns_threshold_expression >2sigma(I)
_cod_data_source_file ic202164v_si_003.cif
_cod_data_source_block alex8p21byc
_cod_database_code 4328323

loop_
_symmetry_equiv_pos_as_xyz
'x, y, z'
'-x, y+1/2, -z+1/2'
'-x, -y, -z'
'x, -y-1/2, z-1/2'

loop_
_atom_site_label
_atom_site_type_symbol
_atom_site_fract_x
_atom_site_fract_y
_atom_site_fract_z
_atom_site_U_iso_or_equiv
_atom_site_adp_type
_atom_site_occupancy
_atom_site_symmetry_multiplicity
_atom_site_calc_flag
_atom_site_refinement_flags
Rh1 Rh 0.33373(3) 0.41092(4) 0.22486(4) 0.01452(16) Uani 1 1 d .
I1 I 0.36715(3) 0.59450(3) 0.21197(4) 0.02250(16) Uani 1 1 d .
I2 I 0.30400(3) 0.22557(3) 0.23285(4) 0.02488(16) Uani 1 1 d .
C1 C 0.4012(4) 0.4031(4) 0.3646(5) 0.0152(14) Uani 1 1 d .
N2 N 0.3859(4) 0.4160(4) 0.4669(4) 0.0204(13) Uani 1 1 d .
C3 C 0.4585(4) 0.3929(4) 0.5375(5) 0.0179(15) Uani 1 1 d .
H3 H 0.4632 0.3948 0.6142 0.022 Uiso 1 1 calc R
C4 C 0.5209(4) 0.3673(5) 0.4794(5) 0.0191(15) Uani 1 1 d .
H4 H 0.5778 0.3484 0.5060 0.023 Uiso 1 1 calc R
N5 N 0.4843(3) 0.3743(4) 0.3715(4) 0.0156(12) Uani 1 1 d .
C6 C 0.3075(5) 0.4563(5) 0.4981(5) 0.0246(16) Uani 1 1 d .
H6A H 0.2702 0.4773 0.4332 0.037 Uiso 1 1 calc R
H6B H 0.3217 0.5110 0.5461 0.037 Uiso 1 1 calc R
H6C H 0.2778 0.4076 0.5359 0.037 Uiso 1 1 calc R
C7 C 0.5149(4) 0.3645(5) 0.2715(5) 0.0146(14) Uani 1 1 d .
C8 C 0.5969(4) 0.3412(5) 0.2562(5) 0.0171(14) Uani 1 1 d .
H8 H 0.6391 0.3284 0.3161 0.021 Uiso 1 1 calc R
C9 C 0.6172(4) 0.3367(5) 0.1500(5) 0.0181(15) Uani 1 1 d .
C10 C 0.5526(4) 0.3547(5) 0.0660(5) 0.0193(15) Uani 1 1 d .
H10 H 0.5650 0.3517 -0.0066 0.023 Uiso 1 1 calc R
N11 N 0.4712(4) 0.3767(4) 0.0856(4) 0.0186(12) Uani 1 1 d .
C12 C 0.4477(4) 0.3814(4) 0.1874(5) 0.0184(15) Uani 1 1 d .
C13 C 0.4048(5) 0.3903(5) -0.0083(5) 0.0248(16) Uani 1 1 d .
H13A H 0.3615 0.3398 -0.0090 0.037 Uiso 1 1 calc R
H13B H 0.4314 0.3872 -0.0752 0.037 Uiso 1 1 calc R
H13C H 0.3775 0.4528 -0.0031 0.037 Uiso 1 1 calc R
C14 C 0.7000(5) 0.3021(5) 0.1146(5) 0.0206(15) Uani 1 1 d .
O15 O 0.6941(3) 0.2426(3) 0.0413(4) 0.0254(11) Uani 1 1 d .
N16 N 0.7741(3) 0.3347(4) 0.1661(4) 0.0188(12) Uani 1 1 d .
C17 C 0.8555(4) 0.2923(5) 0.1388(6) 0.0229(16) Uani 1 1 d .
H17 H 0.9034 0.3222 0.1882 0.028 Uiso 1 1 calc R
C18 C 0.8696(5) 0.3183(6) 0.0233(6) 0.0332(19) Uani 1 1 d .
H18A H 0.8212 0.2949 -0.0274 0.050 Uiso 1 1 calc R
H18B H 0.9228 0.2889 0.0065 0.050 Uiso 1 1 calc R
H18C H 0.8737 0.3880 0.0169 0.050 Uiso 1 1 calc R
C19 C 0.8595(5) 0.1841(5) 0.1607(7) 0.0336(19) Uani 1 1 d .
H19A H 0.8533 0.1721 0.2368 0.050 Uiso 1 1 calc R
H19B H 0.9148 0.1590 0.1451 0.050 Uiso 1 1 calc R
H19C H 0.8130 0.1522 0.1142 0.050 Uiso 1 1 calc R
C20 C 0.7826(4) 0.4204(5) 0.2363(5) 0.0193(15) Uani 1 1 d .
H20 H 0.7234 0.4453 0.2402 0.023 Uiso 1 1 calc R
C21 C 0.8216(5) 0.3950(6) 0.3518(6) 0.0300(18) Uani 1 1 d .
H21A H 0.7835 0.3506 0.3834 0.045 Uiso 1 1 calc R
H21B H 0.8285 0.4533 0.3957 0.045 Uiso 1 1 calc R
H21C H 0.8777 0.3649 0.3502 0.045 Uiso 1 1 calc R
C22 C 0.8329(5) 0.4999(5) 0.1911(6) 0.0278(17) Uani 1 1 d .
H22A H 0.8926 0.4797 0.1911 0.042 Uiso 1 1 calc R
H22B H 0.8311 0.5572 0.2360 0.042 Uiso 1 1 calc R
H22C H 0.8075 0.5143 0.1168 0.042 Uiso 1 1 calc R
O1A O 0.2032(3) 0.4389(3) 0.2509(4) 0.0229(11) Uani 1 1 d .
O2A O 0.2330(3) 0.4197(3) 0.0859(4) 0.0254(11) Uani 1 1 d .
C1A C 0.1775(5) 0.4336(5) 0.1511(6) 0.0249(17) Uani 1 1 d .
C2A C 0.0841(5) 0.4407(7) 0.1117(7) 0.041(2) Uani 1 1 d .
H2A H 0.0538 0.3868 0.1397 0.062 Uiso 1 1 calc R
H2B H 0.0755 0.4393 0.0324 0.062 Uiso 1 1 calc R
H2C H 0.0615 0.5008 0.1370 0.062 Uiso 1 1 calc R
C1D C 0.1271(5) 0.2840(6) 0.4230(7) 0.039(2) Uani 1 1 d .
H1DA H 0.1639 0.2369 0.4663 0.047 Uiso 1 1 calc R
H2DB H 0.1641 0.3219 0.3803 0.047 Uiso 1 1 calc R
Cl1 Cl 0.08088(18) 0.3600(3) 0.5098(2) 0.0809(10) Uani 1 1 d .
Cl2 Cl 0.05003(14) 0.22329(16) 0.33467(18) 0.0435(5) Uani 1 1 d .

loop_
_atom_site_aniso_label
_atom_site_aniso_U_11
_atom_site_aniso_U_22
_atom_site_aniso_U_33
_atom_site_aniso_U_23
_atom_site_aniso_U_13
_atom_site_aniso_U_12
Rh1 0.0124(3) 0.0176(3) 0.0137(3) 0.0000(2) 0.0022(2) 0.0009(2)
I1 0.0279(3) 0.0179(3) 0.0222(3) 0.00125(18) 0.0050(2) 0.00105(19)
I2 0.0265(3) 0.0200(3) 0.0282(3) -0.00078(19) 0.0037(2) -0.0043(2)
C1 0.017(4) 0.014(3) 0.016(3) -0.001(3) 0.006(3) -0.001(3)
N2 0.024(3) 0.022(3) 0.015(3) -0.003(2) 0.000(2) 0.002(3)
C3 0.023(4) 0.016(3) 0.014(3) 0.004(3) 0.001(3) 0.004(3)
C4 0.018(4) 0.022(4) 0.017(3) 0.008(3) 0.000(3) 0.001(3)
N5 0.015(3) 0.019(3) 0.014(3) 0.002(2) 0.004(2) -0.001(2)
C6 0.029(4) 0.030(4) 0.017(3) 0.002(3) 0.013(3) 0.004(3)
C7 0.013(4) 0.014(3) 0.018(3) 0.001(3) 0.007(3) 0.003(3)
C8 0.015(4) 0.017(3) 0.019(3) 0.001(3) -0.001(3) -0.001(3)
C9 0.012(4) 0.016(3) 0.027(4) 0.004(3) 0.007(3) -0.002(3)
C10 0.024(4) 0.013(3) 0.022(4) 0.001(3) 0.007(3) -0.005(3)
N11 0.021(3) 0.017(3) 0.019(3) -0.003(2) 0.004(2) 0.002(2)
C12 0.025(4) 0.010(3) 0.022(4) -0.003(3) 0.007(3) -0.007(3)
C13 0.025(4) 0.035(4) 0.015(4) 0.000(3) 0.004(3) 0.004(3)
C14 0.024(4) 0.018(4) 0.022(4) 0.002(3) 0.011(3) 0.004(3)
O15 0.022(3) 0.031(3) 0.025(3) -0.010(2) 0.007(2) -0.007(2)
N16 0.017(3) 0.018(3) 0.022(3) -0.001(2) 0.003(2) 0.000(2)
C17 0.010(4) 0.027(4) 0.033(4) -0.010(3) 0.007(3) -0.003(3)
C18 0.025(4) 0.037(5) 0.040(5) -0.013(4) 0.012(4) -0.009(4)
C19 0.025(4) 0.023(4) 0.053(5) 0.001(4) 0.004(4) 0.007(3)
C20 0.015(4) 0.019(4) 0.025(4) -0.005(3) 0.008(3) -0.004(3)
C21 0.023(4) 0.036(5) 0.030(4) 0.000(3) 0.002(3) 0.000(3)
C22 0.030(4) 0.020(4) 0.033(4) -0.004(3) 0.003(3) 0.002(3)
O1A 0.016(3) 0.027(3) 0.025(3) 0.003(2) 0.002(2) 0.003(2)
O2A 0.023(3) 0.032(3) 0.020(3) 0.004(2) 0.000(2) -0.003(2)
C1A 0.019(4) 0.025(4) 0.029(4) 0.005(3) 0.000(3) 0.000(3)
C2A 0.018(4) 0.065(6) 0.039(5) 0.010(4) -0.002(3) 0.000(4)
C1D 0.034(5) 0.043(5) 0.040(5) -0.003(4) 0.001(4) -0.003(4)
Cl1 0.0514(17) 0.111(3) 0.086(2) -0.0587(19) 0.0306(15) -0.0295(16)
Cl2 0.0362(12) 0.0462(13) 0.0481(13) -0.0093(10) 0.0051(10) -0.0031(10)

loop_
_atom_type_symbol
_atom_type_description
_atom_type_scat_dispersion_real
_atom_type_scat_dispersion_imag
_atom_type_scat_source
C C 0.0033 0.0016 'International Tables Vol C Tables 4.2.6.8 and 6.1.1.4'
H H 0.0000 0.0000 'International Tables Vol C Tables 4.2.6.8 and 6.1.1.4'
N N 0.0061 0.0033 'International Tables Vol C Tables 4.2.6.8 and 6.1.1.4'
O O 0.0106 0.0060 'International Tables Vol C Tables 4.2.6.8 and 6.1.1.4'
Rh Rh -1.1178 0.9187 'International Tables Vol C Tables 4.2.6.8 and 6.1.1.4'
I I -0.4742 1.8119 'International Tables Vol C Tables 4.2.6.8 and 6.1.1.4'
Cl Cl 0.1484 0.1585 'International Tables Vol C Tables 4.2.6.8 and 6.1.1.4'

loop_
_geom_angle_atom_site_label_1
_geom_angle_atom_site_label_2
_geom_angle_atom_site_label_3
_geom_angle
C1 Rh1 C12 77.8(3)
C1 Rh1 O1A 107.4(2)
C12 Rh1 O1A 174.5(2)
C1 Rh1 O2A 167.4(2)
C12 Rh1 O2A 114.5(2)
O1A Rh1 O2A 60.28(18)
C1 Rh1 C1A 137.1(3)
C12 Rh1 C1A 144.8(3)
O1A Rh1 C1A 29.9(2)
O2A Rh1 C1A 30.4(2)
C1 Rh1 I1 91.13(18)
C12 Rh1 I1 89.71(18)
O1A Rh1 I1 91.90(13)
O2A Rh1 I1 91.51(13)
C1A Rh1 I1 92.74(16)
C1 Rh1 I2 89.40(18)
C12 Rh1 I2 88.50(18)
O1A Rh1 I2 89.79(13)
O2A Rh1 I2 88.38(13)
C1A Rh1 I2 88.19(16)
I1 Rh1 I2 177.99(3)
N2 C1 N5 105.6(5)
N2 C1 Rh1 135.2(5)
N5 C1 Rh1 119.2(4)
C1 N2 C3 109.8(6)
C1 N2 C6 124.7(6)
C3 N2 C6 125.3(5)
C4 C3 N2 108.6(6)
C4 C3 H3 125.7
N2 C3 H3 125.7
C3 C4 N5 105.2(6)
C3 C4 H4 127.4
N5 C4 H4 127.4
C1 N5 C4 110.8(5)
C1 N5 C7 114.3(5)
C4 N5 C7 134.8(6)
N2 C6 H6A 109.5
N2 C6 H6B 109.5
H6A C6 H6B 109.5
N2 C6 H6C 109.5
H6A C6 H6C 109.5
H6B C6 H6C 109.5
C8 C7 N5 126.0(6)
C8 C7 C12 124.5(6)
N5 C7 C12 109.6(6)
C7 C8 C9 118.5(6)
C7 C8 H8 120.8
C9 C8 H8 120.8
C10 C9 C8 118.1(6)
C10 C9 C14 114.5(6)
C8 C9 C14 127.0(6)
N11 C10 C9 121.2(6)
N11 C10 H10 119.4
C9 C10 H10 119.4
C10 N11 C12 123.2(6)
C10 N11 C13 118.0(6)
C12 N11 C13 118.8(6)
N11 C12 C7 114.6(6)
N11 C12 Rh1 126.7(5)
C7 C12 Rh1 118.7(5)
N11 C13 H13A 109.5
N11 C13 H13B 109.5
H13A C13 H13B 109.5
N11 C13 H13C 109.5
H13A C13 H13C 109.5
H13B C13 H13C 109.5
O15 C14 N16 124.4(6)
O15 C14 C9 116.8(6)
N16 C14 C9 118.8(6)
C14 N16 C20 124.5(6)
C14 N16 C17 118.4(5)
C20 N16 C17 116.3(5)
N16 C17 C18 110.7(6)
N16 C17 C19 111.6(6)
C18 C17 C19 113.2(6)
N16 C17 H17 107.0
C18 C17 H17 107.0
C19 C17 H17 107.0
C17 C18 H18A 109.5
C17 C18 H18B 109.5
H18A C18 H18B 109.5
C17 C18 H18C 109.5
H18A C18 H18C 109.5
H18B C18 H18C 109.5
C17 C19 H19A 109.5
C17 C19 H19B 109.5
H19A C19 H19B 109.5
C17 C19 H19C 109.5
H19A C19 H19C 109.5
H19B C19 H19C 109.5
N16 C20 C22 112.7(6)
N16 C20 C21 111.2(6)
C22 C20 C21 110.8(6)
N16 C20 H20 107.3
C22 C20 H20 107.3
C21 C20 H20 107.3
C20 C21 H21A 109.5
C20 C21 H21B 109.5
H21A C21 H21B 109.5
C20 C21 H21C 109.5
H21A C21 H21C 109.5
H21B C21 H21C 109.5
C20 C22 H22A 109.5
C20 C22 H22B 109.5
H22A C22 H22B 109.5
C20 C22 H22C 109.5
H22A C22 H22C 109.5
H22B C22 H22C 109.5
C1A O1A Rh1 91.7(4)
C1A O2A Rh1 89.3(4)
O1A C1A O2A 118.6(6)
O1A C1A C2A 119.8(7)
O2A C1A C2A 121.5(7)
O1A C1A Rh1 58.5(3)
O2A C1A Rh1 60.2(3)
C2A C1A Rh1 176.0(6)
C1A C2A H2A 109.5
C1A C2A H2B 109.5
H2A C2A H2B 109.5
C1A C2A H2C 109.5
H2A C2A H2C 109.5
H2B C2A H2C 109.5
Cl1 C1D Cl2 112.1(5)
Cl1 C1D H1DA 109.2
Cl2 C1D H1DA 109.2
Cl1 C1D H2DB 109.2
Cl2 C1D H2DB 109.2
H1DA C1D H2DB 107.9

loop_
_geom_bond_atom_site_label_1
_geom_bond_atom_site_label_2
_geom_bond_distance
Rh1 C1 1.921(6)
Rh1 C12 1.953(7)
Rh1 O1A 2.155(5)
Rh1 O2A 2.194(5)
Rh1 C1A 2.527(7)
Rh1 I1 2.6298(7)
Rh1 I2 2.6384(7)
C1 N2 1.339(8)
C1 N5 1.359(8)
N2 C3 1.386(9)
N2 C6 1.452(9)
C3 C4 1.341(10)
C3 H3 0.9500
C4 N5 1.395(8)
C4 H4 0.9500
N5 C7 1.399(8)
C6 H6A 0.9800
C6 H6B 0.9800
C6 H6C 0.9800
C7 C8 1.366(9)
C7 C12 1.408(9)
C8 C9 1.402(9)
C8 H8 0.9500
C9 C10 1.384(9)
C9 C14 1.506(9)
C10 N11 1.368(9)
C10 H10 0.9500
N11 C12 1.368(8)
N11 C13 1.476(8)
C13 H13A 0.9800
C13 H13B 0.9800
C13 H13C 0.9800
C14 O15 1.231(8)
C14 N16 1.336(9)
N16 C20 1.479(8)
N16 C17 1.489(9)
C17 C18 1.527(10)
C17 C19 1.538(10)
C17 H17 1.0000
C18 H18A 0.9800
C18 H18B 0.9800
C18 H18C 0.9800
C19 H19A 0.9800
C19 H19B 0.9800
C19 H19C 0.9800
C20 C22 1.514(9)
C20 C21 1.531(10)
C20 H20 1.0000
C21 H21A 0.9800
C21 H21B 0.9800
C21 H21C 0.9800
C22 H22A 0.9800
C22 H22B 0.9800
C22 H22C 0.9800
O1A C1A 1.259(8)
O2A C1A 1.280(9)
C1A C2A 1.491(10)
C2A H2A 0.9800
C2A H2B 0.9800
C2A H2C 0.9800
C1D Cl1 1.741(9)
C1D Cl2 1.748(8)
C1D H1DA 0.9900
C1D H2DB 0.9900
